data_2217761
loop_
_publ_author_name
'Wang, Yongjiang'
'Pei, Wen'

_publ_section_title
;
 4-(3-Nitrophenyl)-3-(phenylsulfonyl)but-3-en-2-one
;
_journal_coeditor_code FB2081
_journal_issue 3
_journal_name_full 'Acta Crystallographica Section E'
_journal_page_first o640
_journal_paper_doi 10.1107/S1600536808005370
_journal_volume 64
_journal_year 2008
_chemical_formula_iupac 'C16 H13 N O5 S'
_chemical_formula_moiety 'C16 H13 N O5 S'
_chemical_formula_sum 'C16 H13 N O5 S'
_chemical_formula_weight 331.34
_chemical_name_systematic
;
4-(3-Nitrophenyl)-3-(phenylsulfonyl)but-3-en-2-one
;
_space_group_IT_number 14
_symmetry_cell_setting monoclinic
_symmetry_space_group_name_Hall '-P 2yn'
_symmetry_space_group_name_H-M 'P 1 21/n 1'
_atom_sites_solution_hydrogens difmap
_atom_sites_solution_primary direct
_atom_sites_solution_secondary difmap
_cell_angle_alpha 90.0000
_cell_angle_beta 95.976(14)
_cell_angle_gamma 90.0000
_cell_formula_units_Z 4
_cell_length_a 7.957(2)
_cell_length_b 10.580(3)
_cell_length_c 18.271(6)
_cell_measurement_reflns_used 12472
_cell_measurement_temperature 298.0(10)
_cell_measurement_theta_max 27.5
_cell_measurement_theta_min 3.2
_cell_volume 1529.8(8)
_computing_cell_refinement 'PROCESS-AUTO (Rigaku, 1998)'
_computing_data_collection 'PROCESS-AUTO (Rigaku, 1998)'
_computing_data_reduction 'CrystalStructure (Rigaku/MSC, 2004)'
_computing_molecular_graphics 'ORTEP-3 for Windows (Farrugia, 1997)'
_computing_publication_material 'CrystalStructure (Rigaku/MSC, 2004)'
_computing_structure_refinement 'SHELXL97 (Sheldrick, 2008)'
_computing_structure_solution 'SIR97 (Altomare <i>et al.</i>,  1999)'
_diffrn_ambient_temperature 285
_diffrn_detector_area_resol_mean 10.00
_diffrn_measured_fraction_theta_full 0.997
_diffrn_measured_fraction_theta_max 0.997
_diffrn_measurement_device_type 'Rigaku R-AXIS RAPID'
_diffrn_measurement_method \w
_diffrn_radiation_monochromator graphite
_diffrn_radiation_type 'Mo K\a'
_diffrn_radiation_wavelength 0.71075
_diffrn_reflns_av_R_equivalents 0.0266
_diffrn_reflns_av_sigmaI/netI 0.0243
_diffrn_reflns_limit_h_max 10
_diffrn_reflns_limit_h_min -8
_diffrn_reflns_limit_k_max 13
_diffrn_reflns_limit_k_min -13
_diffrn_reflns_limit_l_max 23
_diffrn_reflns_limit_l_min -23
_diffrn_reflns_number 14836
_diffrn_reflns_theta_full 27.48
_diffrn_reflns_theta_max 27.48
_diffrn_reflns_theta_min 3.21
_diffrn_standards_number 0
_exptl_absorpt_coefficient_mu 0.237
_exptl_absorpt_correction_T_max 0.954
_exptl_absorpt_correction_T_min 0.923
_exptl_absorpt_correction_type multi-scan
_exptl_absorpt_process_details '(ABSCOR; Higashi, 1995)'
_exptl_crystal_colour colourless
_exptl_crystal_density_diffrn 1.439
_exptl_crystal_density_method 'not measured'
_exptl_crystal_description block
_exptl_crystal_F_000 688.00
_exptl_crystal_size_max 0.25
_exptl_crystal_size_mid 0.20
_exptl_crystal_size_min 0.20
_refine_diff_density_max 0.337
_refine_diff_density_min -0.399
_refine_ls_extinction_coef 0.0097(17)
_refine_ls_extinction_method 'SHELXL97 (Sheldrick, 2008)'
_refine_ls_goodness_of_fit_ref 1.051
_refine_ls_hydrogen_treatment constr
_refine_ls_matrix_type full
_refine_ls_number_constraints 42
_refine_ls_number_parameters 210
_refine_ls_number_reflns 3507
_refine_ls_number_restraints 0
_refine_ls_restrained_S_all 1.051
_refine_ls_R_factor_all 0.0466
_refine_ls_R_factor_gt 0.0381
_refine_ls_shift/su_max 0.001
_refine_ls_shift/su_mean 0.000
_refine_ls_structure_factor_coef Fsqd
_refine_ls_weighting_details 'calc w=1/[\s^2^(Fo^2^)+(0.0516P)^2^+0.4387P] where P=(Fo^2^+2Fc^2^)/3'
_refine_ls_weighting_scheme calc
_refine_ls_wR_factor_gt 0.1015
_refine_ls_wR_factor_ref 0.1064
_reflns_number_gt 2890
_reflns_number_total 3507
_reflns_threshold_expression I>2\s(I)
_cod_data_source_file fb2081.cif
_cod_data_source_block I
_cod_original_cell_volume 1529.7(8)
_cod_original_sg_symbol_H-M 'P 21/n'
_cod_database_code 2217761
_cod_database_fobs_code 2217761

loop_
_symmetry_equiv_pos_site_id
_symmetry_equiv_pos_as_xyz
1 +X,+Y,+Z
2 1/2-X,1/2+Y,1/2-Z
3 -X,-Y,-Z
4 1/2+X,1/2-Y,1/2+Z

loop_
_atom_site_type_symbol
_atom_site_label
_atom_site_fract_x
_atom_site_fract_y
_atom_site_fract_z
_atom_site_U_iso_or_equiv
_atom_site_adp_type
_atom_site_calc_flag
_atom_site_refinement_flags
_atom_site_occupancy
S S1 0.84122(5) 0.43647(4) 0.25330(2) 0.03894(14) Uani d . 1
O O1 0.99494(16) 0.40871(14) 0.10399(8) 0.0607(4) Uani d . 1
O O2 0.02708(17) 0.12269(16) 0.11304(9) 0.0674(4) Uani d . 1
O O3 -0.02286(17) 0.14516(19) -0.00423(9) 0.0806(5) Uani d . 1
O O4 0.89564(17) 0.56378(11) 0.24210(8) 0.0568(4) Uani d . 1
O O5 0.72060(15) 0.41361(14) 0.30472(7) 0.0566(4) Uani d . 1
N N1 0.07214(18) 0.14380(15) 0.05295(9) 0.0508(4) Uani d . 1
C C1 0.75310(18) 0.37984(14) 0.16622(8) 0.0349(3) Uani d . 1
C C2 0.8455(2) 0.42725(15) 0.10363(9) 0.0418(4) Uani d . 1
C C3 0.7499(3) 0.5076(2) 0.04658(14) 0.0770(7) Uani d . 1
H H31 0.8105 0.5121 0.0039 0.116 Uiso calc R 1
H H32 0.7371 0.5910 0.0659 0.116 Uiso calc R 1
H H33 0.6404 0.4713 0.0332 0.116 Uiso calc R 1
C C4 0.61399(18) 0.30895(15) 0.16516(8) 0.0370(3) Uani d . 1
H H4 0.5739 0.2956 0.2106 0.044 Uiso calc R 1
C C5 0.51608(18) 0.24949(14) 0.10202(8) 0.0357(3) Uani d . 1
C C6 0.34611(19) 0.22278(15) 0.10721(9) 0.0376(3) Uani d . 1
H H6 0.2974 0.2406 0.1502 0.045 Uiso calc R 1
C C7 0.25178(19) 0.16961(15) 0.04761(9) 0.0385(3) Uani d . 1
C C8 0.3182(2) 0.13919(17) -0.01672(9) 0.0473(4) Uani d . 1
H H8 0.2507 0.1052 -0.0565 0.057 Uiso calc R 1
C C9 0.4884(2) 0.16088(19) -0.02025(10) 0.0526(4) Uani d . 1
H H9 0.5374 0.1386 -0.0625 0.063 Uiso calc R 1
C C10 0.5862(2) 0.21504(17) 0.03795(10) 0.0462(4) Uani d . 1
H H10 0.7005 0.2289 0.0346 0.055 Uiso calc R 1
C C11 1.02028(18) 0.34291(15) 0.28003(8) 0.0369(3) Uani d . 1
C C12 1.1754(2) 0.40079(18) 0.29545(9) 0.0453(4) Uani d . 1
H H12 1.1883 0.4867 0.2868 0.054 Uiso calc R 1
C C13 1.3113(2) 0.3282(2) 0.32406(11) 0.0590(5) Uani d . 1
H H13 1.4168 0.3654 0.3350 0.071 Uiso calc R 1
C C14 1.2909(3) 0.2017(2) 0.33632(12) 0.0655(6) Uani d . 1
H H14 1.3824 0.1538 0.3563 0.079 Uiso calc R 1
C C15 1.1369(3) 0.1452(2) 0.31942(13) 0.0658(6) Uani d . 1
H H15 1.1252 0.0589 0.3271 0.079 Uiso calc R 1
C C16 0.9995(2) 0.21509(17) 0.29120(11) 0.0524(4) Uani d . 1
H H16 0.8947 0.1770 0.2799 0.063 Uiso calc R 1

loop_
_atom_site_aniso_label
_atom_site_aniso_U_11
_atom_site_aniso_U_22
_atom_site_aniso_U_33
_atom_site_aniso_U_12
_atom_site_aniso_U_13
_atom_site_aniso_U_23
S1 0.0325(2) 0.0432(2) 0.0403(2) 0.00241(15) -0.00025(15) -0.00634(16)
O1 0.0424(7) 0.0742(9) 0.0676(9) -0.0004(6) 0.0163(6) 0.0104(7)
O2 0.0468(7) 0.0850(11) 0.0725(10) -0.0159(7) 0.0157(7) -0.0016(8)
O3 0.0393(7) 0.1266(15) 0.0713(10) 0.0022(8) -0.0154(7) -0.0245(10)
O4 0.0583(8) 0.0375(6) 0.0717(9) 0.0017(5) -0.0075(7) -0.0083(6)
O5 0.0395(6) 0.0887(10) 0.0420(7) 0.0056(6) 0.0062(5) -0.0108(6)
N1 0.0348(7) 0.0560(9) 0.0606(10) -0.0022(6) 0.0003(7) -0.0121(7)
C1 0.0321(7) 0.0371(7) 0.0346(7) 0.0026(6) -0.0009(6) 0.0016(6)
C2 0.0411(8) 0.0418(8) 0.0423(9) -0.0043(7) 0.0038(7) 0.0017(6)
C3 0.0709(14) 0.0856(16) 0.0746(15) 0.0032(12) 0.0080(12) 0.0424(13)
C4 0.0335(7) 0.0425(8) 0.0344(7) 0.0013(6) 0.0012(6) 0.0035(6)
C5 0.0325(7) 0.0384(7) 0.0355(7) 0.0008(6) 0.0004(6) 0.0036(6)
C6 0.0345(7) 0.0437(8) 0.0348(8) -0.0007(6) 0.0047(6) 0.0001(6)
C7 0.0319(7) 0.0412(8) 0.0413(8) 0.0020(6) -0.0006(6) 0.0001(6)
C8 0.0476(9) 0.0549(10) 0.0377(8) 0.0027(8) -0.0039(7) -0.0071(7)
C9 0.0516(10) 0.0671(12) 0.0406(9) 0.0026(9) 0.0128(8) -0.0096(8)
C10 0.0356(8) 0.0568(10) 0.0472(9) 0.0010(7) 0.0086(7) -0.0031(8)
C11 0.0317(7) 0.0447(8) 0.0336(7) 0.0004(6) 0.0004(6) -0.0030(6)
C12 0.0347(8) 0.0575(10) 0.0435(9) -0.0072(7) 0.0031(7) -0.0021(7)
C13 0.0308(8) 0.0930(16) 0.0526(11) 0.0023(9) 0.0016(7) -0.0053(10)
C14 0.0525(11) 0.0838(15) 0.0587(12) 0.0304(11) -0.0011(9) -0.0044(11)
C15 0.0724(14) 0.0492(11) 0.0744(14) 0.0161(10) 0.0006(11) -0.0012(9)
C16 0.0471(10) 0.0451(9) 0.0633(11) -0.0017(7) -0.0020(8) -0.0047(8)

loop_
_atom_type_symbol
_atom_type_description
_atom_type_scat_dispersion_real
_atom_type_scat_dispersion_imag
_atom_type_scat_source
C C 0.0033 0.0016 'International Tables Vol C Tables 4.2.6.8 and 6.1.1.4'
H H 0.0000 0.0000 'International Tables Vol C Tables 4.2.6.8 and 6.1.1.4'
N N 0.0061 0.0033 'International Tables Vol C Tables 4.2.6.8 and 6.1.1.4'
O O 0.0106 0.0060 'International Tables Vol C Tables 4.2.6.8 and 6.1.1.4'
S S 0.1246 0.1234 'International Tables Vol C Tables 4.2.6.8 and 6.1.1.4'

loop_
_geom_angle_atom_site_label_1
_geom_angle_atom_site_label_2
_geom_angle_atom_site_label_3
_geom_angle
O5 S1 O4 118.99(9)
O5 S1 C11 107.53(8)
O4 S1 C11 108.63(8)
O5 S1 C1 107.57(8)
O4 S1 C1 106.61(8)
C11 S1 C1 106.95(7)
O2 N1 O3 124.14(16)
O2 N1 C7 118.48(15)
O3 N1 C7 117.38(16)
C4 C1 C2 130.13(14)
C4 C1 S1 116.88(12)
C2 C1 S1 112.89(11)
O1 C2 C3 121.90(17)
O1 C2 C1 120.05(15)
C3 C2 C1 117.76(16)
C2 C3 H31 109.5
C2 C3 H32 109.5
H31 C3 H32 109.5
C2 C3 H33 109.5
H31 C3 H33 109.5
H32 C3 H33 109.5
C1 C4 C5 128.65(14)
C1 C4 H4 115.7
C5 C4 H4 115.7
C6 C5 C10 118.61(14)
C6 C5 C4 118.26(14)
C10 C5 C4 123.10(14)
C7 C6 C5 118.80(14)
C7 C6 H6 120.6
C5 C6 H6 120.6
C8 C7 C6 123.02(15)
C8 C7 N1 118.44(14)
C6 C7 N1 118.54(14)
C7 C8 C9 117.81(15)
C7 C8 H8 121.1
C9 C8 H8 121.1
C10 C9 C8 120.74(16)
C10 C9 H9 119.6
C8 C9 H9 119.6
C9 C10 C5 120.92(15)
C9 C10 H10 119.5
C5 C10 H10 119.5
C16 C11 C12 121.53(15)
C16 C11 S1 119.05(12)
C12 C11 S1 119.18(13)
C11 C12 C13 118.54(18)
C11 C12 H12 120.7
C13 C12 H12 120.7
C14 C13 C12 120.20(18)
C14 C13 H13 119.9
C12 C13 H13 119.9
C15 C14 C13 120.55(18)
C15 C14 H14 119.7
C13 C14 H14 119.7
C14 C15 C16 120.5(2)
C14 C15 H15 119.7
C16 C15 H15 119.7
C15 C16 C11 118.64(18)
C15 C16 H16 120.7
C11 C16 H16 120.7

loop_
_geom_bond_atom_site_label_1
_geom_bond_atom_site_label_2
_geom_bond_distance
S1 O5 1.4317(13)
S1 O4 1.4360(13)
S1 C11 1.7617(16)
S1 C1 1.7747(16)
O1 C2 1.204(2)
O2 N1 1.211(2)
O3 N1 1.224(2)
N1 C7 1.468(2)
C1 C4 1.335(2)
C1 C2 1.508(2)
C2 C3 1.491(3)
C3 H31 0.9600
C3 H32 0.9600
C3 H33 0.9600
C4 C5 1.465(2)
C4 H4 0.9300
C5 C6 1.394(2)
C5 C10 1.396(2)
C6 C7 1.377(2)
C6 H6 0.9300
C7 C8 1.376(2)
C8 C9 1.382(3)
C8 H8 0.9300
C9 C10 1.375(2)
C9 H9 0.9300
C10 H10 0.9300
C11 C16 1.380(2)
C11 C12 1.381(2)
C12 C13 1.384(3)
C12 H12 0.9300
C13 C14 1.369(3)
C13 H13 0.9300
C14 C15 1.369(3)
C14 H14 0.9300
C15 C16 1.375(3)
C15 H15 0.9300
C16 H16 0.9300

loop_
_geom_hbond_atom_site_label_D
_geom_hbond_atom_site_label_H
_geom_hbond_atom_site_label_A
_geom_hbond_site_symmetry_A
_geom_hbond_distance_DH
_geom_hbond_distance_HA
_geom_hbond_distance_DA
_geom_hbond_angle_DHA
_geom_hbond_publ_flag
C4 H4 O4 2_645 0.93 2.603 3.104(2) 114 y
C8 H8 O5 4_454 0.93 2.530 3.321(2) 143 y
C10 H10 O3 1_655 0.93 2.541 3.364(2) 148 y
C13 H13 O5 1_655 0.93 2.586 3.433(2) 152 y
C12 H12 O4 1_555 0.93 2.52 2.903(2) 105 y
C16 H16 O4 2_645 0.93 2.60 3.524(2) 176 y
C9 H9 Cg1 4_454 0.93 2.80 3.608(2) 145 y

loop_
_geom_torsion_atom_site_label_1
_geom_torsion_atom_site_label_2
_geom_torsion_atom_site_label_3
_geom_torsion_atom_site_label_4
_geom_torsion
O4 S1 C1 C2 36.47(12)
O4 S1 C1 C4 -140.16(11)
O4 S1 C11 C12 8.06(15)
O4 S1 C11 C16 -177.55(14)
O5 S1 C1 C2 165.12(10)
O5 S1 C1 C4 -11.50(13)
O5 S1 C11 C12 -121.99(13)
O5 S1 C11 C16 52.59(15)
C1 S1 C11 C12 122.77(13)
C1 S1 C11 C16 -62.81(15)
C11 S1 C1 C2 -79.59(11)
C11 S1 C1 C4 103.79(12)
O2 N1 C7 C6 -28.2(2)
O2 N1 C7 C8 151.86(15)
O3 N1 C7 C6 151.83(16)
O3 N1 C7 C8 -28.2(2)
S1 C1 C2 O1 56.37(18)
S1 C1 C2 C3 -117.54(15)
S1 C1 C4 C5 -179.53(12)
C2 C1 C4 C5 4.5(2)
C4 C1 C2 O1 -127.56(18)
C4 C1 C2 C3 58.5(2)
C1 C4 C5 C6 -155.46(15)
C1 C4 C5 C10 26.5(2)
C4 C5 C6 C7 178.54(13)
C4 C5 C10 C9 -179.12(15)
C6 C5 C10 C9 2.9(2)
C10 C5 C6 C7 -3.4(2)
C5 C6 C7 N1 -178.84(13)
C5 C6 C7 C8 1.3(2)
N1 C7 C8 C9 -178.34(14)
C6 C7 C8 C9 1.6(2)
C7 C8 C9 C10 -2.2(2)
C8 C9 C10 C5 0.0(2)
S1 C11 C12 C13 173.00(13)
S1 C11 C16 C15 -173.37(15)
C12 C11 C16 C15 1.0(2)
C16 C11 C12 C13 -1.3(2)
C11 C12 C13 C14 0.2(2)
C12 C13 C14 C15 1.0(3)
C13 C14 C15 C16 -1.3(3)
C14 C15 C16 C11 0.3(3)

loop_
_cod_related_entry_id
_cod_related_entry_database
_cod_related_entry_code
1 ChemSpider 21195233
